data_7219744
loop_
_publ_author_name
'Ou, Yan-Jun'
'Ding, Yu-Jia'
'Hong, Xu-Jia'
'Wei, Qin'
'Zheng, Zhi-Peng'
'Long, Yuhua'
'Cai, Prof. Yue-Peng'
'Yao, Xiangdong'

_publ_section_title
;
 A series of temperature-dependent CdII-complexes containing an important
 family of N-rich heterocycles from in situ conversion of pyridine-type
 Schiff base
;
_journal_name_full 'RSC Adv.'
_journal_paper_doi 10.1039/C4RA16198J
_journal_year 2015
_chemical_formula_sum 'C72 H70 Cd7 Cl14 N18 O2'
_chemical_formula_weight 2502.56
_chemical_name_systematic
; 
 ? 
;
_space_group_IT_number 14
_symmetry_cell_setting monoclinic
_symmetry_space_group_name_Hall '-P 2ybc'
_symmetry_space_group_name_H-M 'P 1 21/c 1'
_atom_sites_solution_hydrogens geom
_atom_sites_solution_primary direct
_atom_sites_solution_secondary difmap
_audit_creation_method SHELXL-97
_audit_update_record
;
2014-10-18 deposited with the CCDC.
2015-03-03 downloaded from the CCDC.
;
_cell_angle_alpha 90.00
_cell_angle_beta 94.8630(10)
_cell_angle_gamma 90.00
_cell_formula_units_Z 4
_cell_length_a 19.5538(15)
_cell_length_b 16.2417(12)
_cell_length_c 27.985(2)
_cell_measurement_reflns_used 3446
_cell_measurement_temperature 298(2)
_cell_measurement_theta_max 18.36
_cell_measurement_theta_min 2.25
_cell_volume 8855.7(11)
_computing_cell_refinement 'Bruker SAINT'
_computing_data_collection 'Bruker APEX2'
_computing_data_reduction 'Bruker SAINT'
_computing_molecular_graphics 'Bruker SHELXTL'
_computing_publication_material 'Bruker SHELXTL'
_computing_structure_refinement 'SHELXL-97 (Sheldrick, 2008)'
_computing_structure_solution 'SHELXS-97 (Sheldrick, 2008)'
_diffrn_ambient_temperature 298(2)
_diffrn_measured_fraction_theta_full 0.999
_diffrn_measured_fraction_theta_max 0.999
_diffrn_measurement_device_type 'Bruker APEX-II CCD'
_diffrn_measurement_method '\f and \w scans'
_diffrn_radiation_monochromator graphite
_diffrn_radiation_source 'fine-focus sealed tube'
_diffrn_radiation_type MoK\a
_diffrn_radiation_wavelength 0.71073
_diffrn_reflns_av_R_equivalents 0.0706
_diffrn_reflns_av_sigmaI/netI 0.0916
_diffrn_reflns_limit_h_max 17
_diffrn_reflns_limit_h_min -23
_diffrn_reflns_limit_k_max 19
_diffrn_reflns_limit_k_min -19
_diffrn_reflns_limit_l_max 33
_diffrn_reflns_limit_l_min -29
_diffrn_reflns_number 45260
_diffrn_reflns_theta_full 25.25
_diffrn_reflns_theta_max 25.25
_diffrn_reflns_theta_min 1.45
_exptl_absorpt_coefficient_mu 2.125
_exptl_absorpt_correction_T_max 0.728
_exptl_absorpt_correction_T_min 0.631
_exptl_absorpt_correction_type multi-scan
_exptl_absorpt_process_details 'SADABS (Sheldrick, 1996)'
_exptl_crystal_colour 'pale yellow'
_exptl_crystal_density_diffrn 1.877
_exptl_crystal_density_method 'not measured'
_exptl_crystal_description block
_exptl_crystal_F_000 4872
_exptl_crystal_size_max 0.21
_exptl_crystal_size_mid 0.16
_exptl_crystal_size_min 0.10
_refine_diff_density_max 0.915
_refine_diff_density_min -1.160
_refine_diff_density_rms 0.127
_refine_ls_extinction_method none
_refine_ls_goodness_of_fit_ref 1.016
_refine_ls_hydrogen_treatment constr
_refine_ls_matrix_type full
_refine_ls_number_parameters 982
_refine_ls_number_reflns 16034
_refine_ls_number_restraints 7
_refine_ls_restrained_S_all 1.025
_refine_ls_R_factor_all 0.1228
_refine_ls_R_factor_gt 0.0554
_refine_ls_shift/su_max 0.003
_refine_ls_shift/su_mean 0.001
_refine_ls_structure_factor_coef Fsqd
_refine_ls_weighting_details 'calc w=1/[\s^2^(Fo^2^)+(0.0721P)^2^+0.0000P] where P=(Fo^2^+2Fc^2^)/3'
_refine_ls_weighting_scheme calc
_refine_ls_wR_factor_gt 0.1302
_refine_ls_wR_factor_ref 0.1642
_reflns_number_gt 8472
_reflns_number_total 16034
_reflns_threshold_expression >2sigma(I)
_cod_data_source_file c4ra16198j2.cif
_cod_data_source_block 1
_cod_depositor_comments
;
The following automatic conversions were performed:

'_symmetry_cell_setting' value 'Monoclinic' changed to 'monoclinic'
according to
/usr/data/users/saulius/crontab/automatic-downloads/rss-feeds/RSC/lib/dictionaries/cif_core.dic
dictionary named 'cif_core.dic' version 2.4.2 from 2011-04-26.

Automatic conversion script
Id: cif_fix_values 3086 2015-02-26 13:12:21Z robertas 
;
_cod_original_sg_symbol_H-M P2(1)/c
_cod_database_code 7219744

loop_
_symmetry_equiv_pos_as_xyz
'x, y, z'
'-x, y+1/2, -z+1/2'
'-x, -y, -z'
'x, -y-1/2, z-1/2'

loop_
_atom_site_label
_atom_site_type_symbol
_atom_site_fract_x
_atom_site_fract_y
_atom_site_fract_z
_atom_site_U_iso_or_equiv
_atom_site_adp_type
_atom_site_occupancy
_atom_site_symmetry_multiplicity
_atom_site_calc_flag
_atom_site_refinement_flags
N17 N 0.99960(15) 0.57588(16) 0.42854(11) 0.0911(18) Uani 1 1 d G
C62 C 0.93955(17) 0.6203(2) 0.41766(14) 0.116(3) Uani 1 1 d GD
C63 C 0.9118(2) 0.6668(3) 0.4530(2) 0.169(4) Uani 1 1 d G
H63 H 0.8716 0.6965 0.4457 0.203 Uiso 1 1 calc R
C64 C 0.9441(3) 0.6688(3) 0.49917(17) 0.184(4) Uani 1 1 d G
H64 H 0.9255 0.6999 0.5228 0.220 Uiso 1 1 calc R
C65 C 1.0041(3) 0.6243(3) 0.51005(11) 0.154(4) Uani 1 1 d G
H65 H 1.0257 0.6257 0.5410 0.184 Uiso 1 1 calc R
C66 C 1.0319(2) 0.5779(2) 0.47473(12) 0.122(3) Uani 1 1 d G
H66 H 1.0721 0.5481 0.4820 0.146 Uiso 1 1 calc R
N7 N 0.25737(16) -0.2071(2) 0.55552(11) 0.0975(19) Uani 1 1 d G
C25 C 0.2356(2) -0.2886(2) 0.55571(18) 0.140(3) Uani 1 1 d G
H25 H 0.2622 -0.3297 0.5435 0.168 Uiso 1 1 calc R
C26 C 0.1739(3) -0.3086(3) 0.5742(2) 0.240(4) Uani 1 1 d G
H26 H 0.1593 -0.3631 0.5743 0.287 Uiso 1 1 calc R
C27 C 0.1340(2) -0.2472(4) 0.5925(2) 0.320(5) Uani 1 1 d G
H27 H 0.0928 -0.2605 0.6048 0.385 Uiso 1 1 calc R
C28 C 0.1559(2) -0.1657(4) 0.5923(2) 0.185(4) Uani 1 1 d G
H28 H 0.1292 -0.1246 0.6045 0.222 Uiso 1 1 calc R
C29 C 0.2175(2) -0.1457(2) 0.57381(17) 0.098(2) Uani 1 1 d G
N18 N 1.0673(2) 0.6469(2) 0.34175(12) 0.133(2) Uani 1 1 d G
C68 C 1.0112(2) 0.6978(3) 0.33018(19) 0.264(8) Uani 1 1 d GD
C69 C 1.0211(4) 0.7813(3) 0.3221(2) 0.523(18) Uani 1 1 d G
H69 H 0.9835 0.8153 0.3144 0.627 Uiso 1 1 calc R
C70 C 1.0871(4) 0.8138(2) 0.3256(2) 0.470(16) Uani 1 1 d G
H70 H 1.0937 0.8696 0.3202 0.565 Uiso 1 1 calc R
C71 C 1.1432(3) 0.7628(4) 0.3372(2) 0.325(6) Uani 1 1 d G
H71 H 1.1873 0.7846 0.3395 0.390 Uiso 1 1 calc R
C72 C 1.1333(2) 0.6794(3) 0.34524(19) 0.232(4) Uani 1 1 d G
H72 H 1.1708 0.6453 0.3530 0.278 Uiso 1 1 calc R
Cd1 Cd 0.401837(16) -0.20728(2) 0.253397(13) 0.05093(11) Uani 1 1 d .
Cd2 Cd 0.317256(17) -0.02065(2) 0.313500(12) 0.04796(10) Uani 1 1 d .
Cd3 Cd 0.30250(2) -0.16449(3) 0.480655(15) 0.06706(13) Uani 1 1 d .
Cd4 Cd 0.181961(18) 0.11771(2) 0.392823(13) 0.05506(11) Uani 1 1 d .
Cd5 Cd 0.291358(16) 0.21076(2) 0.282046(13) 0.04769(10) Uani 1 1 d .
Cd6 Cd 0.26329(2) 0.26595(3) 0.126048(15) 0.07110(14) Uani 1 1 d .
Cd7 Cd 1.04392(2) 0.51295(3) 0.362811(18) 0.07817(15) Uani 1 1 d .
Cl1 Cl 0.44083(6) -0.06006(7) 0.29182(5) 0.0562(4) Uani 1 1 d .
Cl2 Cl 0.28297(6) -0.15990(8) 0.26806(5) 0.0695(4) Uani 1 1 d .
Cl3 Cl 0.33913(7) -0.10508(8) 0.39647(4) 0.0644(4) Uani 1 1 d .
Cl4 Cl 0.34117(10) -0.30460(11) 0.46432(8) 0.1325(8) Uani 1 1 d .
Cl5 Cl 0.35103(6) 0.12284(7) 0.35467(4) 0.0491(3) Uani 1 1 d .
Cl6 Cl 0.28829(6) 0.07100(7) 0.23699(4) 0.0558(4) Uani 1 1 d .
Cl7 Cl 0.18929(6) -0.00513(8) 0.33538(5) 0.0600(4) Uani 1 1 d .
Cl8 Cl 0.06741(7) 0.13550(10) 0.42010(5) 0.0787(5) Uani 1 1 d .
Cl9 Cl 0.17715(6) 0.21980(8) 0.32287(5) 0.0579(4) Uani 1 1 d .
Cl10 Cl 0.22078(7) 0.28229(9) 0.20838(5) 0.0744(5) Uani 1 1 d .
Cl11 Cl 0.27064(8) 0.12279(9) 0.10045(6) 0.0844(5) Uani 1 1 d .
Cl12 Cl 0.37670(7) 0.32895(8) 0.13987(5) 0.0716(5) Uani 1 1 d .
Cl13 Cl 0.17780(9) 0.35058(11) 0.07959(6) 0.1089(7) Uani 1 1 d .
Cl14 Cl 1.14661(7) 0.45211(11) 0.40364(7) 0.1015(6) Uani 1 1 d .
O1 O 0.2117(6) 0.9920(6) 0.0197(4) 0.447(7) Uani 1 1 d .
O2 O 0.2720(9) 0.6982(9) 0.3631(6) 0.490(10) Uani 1 1 d .
N1 N 0.64637(19) 0.1620(2) 0.27282(15) 0.0617(13) Uani 1 1 d .
N2 N 0.51056(16) 0.2077(2) 0.28755(13) 0.0458(11) Uani 1 1 d .
N3 N 0.58690(18) 0.3468(2) 0.32165(14) 0.0575(13) Uani 1 1 d .
N4 N 0.32475(17) 0.3435(2) 0.31320(13) 0.0500(12) Uani 1 1 d .
N5 N 0.40306(16) 0.2498(2) 0.25179(13) 0.0470(11) Uani 1 1 d .
H5 H 0.3620 0.2486 0.2381 0.056 Uiso 1 1 calc R
N6 N 0.53016(17) 0.2246(2) 0.18831(13) 0.0502(12) Uani 1 1 d .
N8 N 0.26353(18) -0.0398(3) 0.52265(14) 0.0593(13) Uani 1 1 d .
N9 N 0.3947(2) -0.0948(2) 0.51714(14) 0.0628(14) Uani 1 1 d .
N10 N 0.25482(18) 0.1942(2) 0.44486(13) 0.0528(12) Uani 1 1 d .
N11 N 0.24386(17) 0.0264(2) 0.45009(13) 0.0490(12) Uani 1 1 d .
H11 H 0.2312 0.0240 0.4199 0.059 Uiso 1 1 calc R
N12 N 0.1839(2) -0.1441(2) 0.46221(14) 0.0638(14) Uani 1 1 d .
N13 N 1.0438(2) 0.4956(3) 0.27675(18) 0.0877(18) Uani 1 1 d .
N14 N 0.9365(2) 0.5649(2) 0.3083(4) 0.226(5) Uani 1 1 d D
N15 N 0.9748(2) 0.3967(3) 0.34746(18) 0.0831(17) Uani 1 1 d .
N16 N 0.8808(3) 0.5489(4) 0.3646(3) 0.467(8) Uani 1 1 d D
H16A H 0.8578 0.5302 0.3870 0.561 Uiso 1 1 calc R
C1 C 0.7074(3) 0.1352(3) 0.2600(2) 0.083(2) Uani 1 1 d .
H1 H 0.7343 0.1711 0.2436 0.100 Uiso 1 1 calc R
C2 C 0.7316(3) 0.0571(3) 0.2699(2) 0.098(2) Uani 1 1 d .
H2 H 0.7737 0.0409 0.2601 0.117 Uiso 1 1 calc R
C3 C 0.6945(3) 0.0044(3) 0.2938(2) 0.081(2) Uani 1 1 d .
H3 H 0.7114 -0.0476 0.3023 0.097 Uiso 1 1 calc R
C4 C 0.6305(3) 0.0289(3) 0.30563(18) 0.0625(17) Uani 1 1 d .
H4 H 0.6023 -0.0078 0.3202 0.075 Uiso 1 1 calc R
C5 C 0.6087(2) 0.1083(3) 0.29559(17) 0.0528(15) Uani 1 1 d .
C6 C 0.5448(2) 0.1380(3) 0.31516(16) 0.0521(15) Uani 1 1 d .
H6B H 0.5557 0.1555 0.3481 0.063 Uiso 1 1 calc R
H6A H 0.5127 0.0925 0.3155 0.063 Uiso 1 1 calc R
C7 C 0.4811(2) 0.2699(3) 0.31835(16) 0.0475(14) Uani 1 1 d .
H7 H 0.4528 0.2425 0.3409 0.057 Uiso 1 1 calc R
C8 C 0.5354(2) 0.3223(3) 0.34592(17) 0.0524(15) Uani 1 1 d .
C9 C 0.5304(3) 0.3440(3) 0.39407(19) 0.0749(19) Uani 1 1 d .
H9 H 0.4938 0.3257 0.4104 0.090 Uiso 1 1 calc R
C10 C 0.5809(3) 0.3931(3) 0.4167(2) 0.081(2) Uani 1 1 d .
H10 H 0.5801 0.4056 0.4491 0.098 Uiso 1 1 calc R
C11 C 0.6311(3) 0.4226(3) 0.3915(2) 0.083(2) Uani 1 1 d .
H11A H 0.6634 0.4591 0.4057 0.099 Uiso 1 1 calc R
C12 C 0.6348(3) 0.3984(3) 0.34403(19) 0.0702(18) Uani 1 1 d .
H12 H 0.6705 0.4178 0.3272 0.084 Uiso 1 1 calc R
C13 C 0.4346(2) 0.3175(3) 0.28083(16) 0.0484(14) Uani 1 1 d .
H13 H 0.4634 0.3503 0.2610 0.058 Uiso 1 1 calc R
C14 C 0.3861(2) 0.3733(3) 0.30351(17) 0.0522(15) Uani 1 1 d .
C15 C 0.4064(3) 0.4539(3) 0.3174(2) 0.0712(19) Uani 1 1 d .
H15 H 0.4494 0.4732 0.3107 0.085 Uiso 1 1 calc R
C16 C 0.3645(3) 0.5027(3) 0.3401(3) 0.097(2) Uani 1 1 d .
H16 H 0.3766 0.5568 0.3478 0.116 Uiso 1 1 calc R
C17 C 0.3025(3) 0.4703(3) 0.3518(2) 0.095(2) Uani 1 1 d .
H17 H 0.2742 0.5009 0.3701 0.113 Uiso 1 1 calc R
C18 C 0.2831(3) 0.3935(3) 0.3364(2) 0.0712(19) Uani 1 1 d .
H18 H 0.2396 0.3747 0.3421 0.085 Uiso 1 1 calc R
C19 C 0.4560(2) 0.1834(3) 0.25049(15) 0.0455(14) Uani 1 1 d .
H19 H 0.4359 0.1312 0.2600 0.055 Uiso 1 1 calc R
C20 C 0.4792(2) 0.1739(3) 0.20072(16) 0.0471(14) Uani 1 1 d .
C21 C 0.4448(2) 0.1231(3) 0.16761(17) 0.0550(15) Uani 1 1 d .
H21 H 0.4098 0.0893 0.1768 0.066 Uiso 1 1 calc R
C22 C 0.4619(3) 0.1223(3) 0.12077(18) 0.0657(17) Uani 1 1 d .
H22 H 0.4392 0.0875 0.0983 0.079 Uiso 1 1 calc R
C23 C 0.5127(2) 0.1735(3) 0.10798(18) 0.0646(17) Uani 1 1 d .
H23 H 0.5246 0.1751 0.0765 0.078 Uiso 1 1 calc R
C24 C 0.5456(2) 0.2224(3) 0.14248(17) 0.0620(17) Uani 1 1 d .
H24 H 0.5808 0.2562 0.1337 0.074 Uiso 1 1 calc R
C30 C 0.2440(3) -0.0622(4) 0.57253(18) 0.079(2) Uani 1 1 d .
H30A H 0.2841 -0.0573 0.5953 0.094 Uiso 1 1 calc R
H30B H 0.2095 -0.0241 0.5820 0.094 Uiso 1 1 calc R
C31 C 0.3182(2) 0.0236(3) 0.52329(16) 0.0585(16) Uani 1 1 d .
H31 H 0.3111 0.0649 0.5479 0.070 Uiso 1 1 calc R
C32 C 0.3884(2) -0.0191(3) 0.53463(17) 0.0603(17) Uani 1 1 d .
C33 C 0.4413(3) 0.0173(4) 0.56341(19) 0.081(2) Uani 1 1 d .
H33 H 0.4351 0.0696 0.5759 0.098 Uiso 1 1 calc R
C34 C 0.5026(3) -0.0226(4) 0.57375(19) 0.080(2) Uani 1 1 d .
H34 H 0.5381 0.0015 0.5931 0.096 Uiso 1 1 calc R
C35 C 0.5095(3) -0.0990(4) 0.5544(2) 0.076(2) Uani 1 1 d .
H35 H 0.5507 -0.1273 0.5601 0.092 Uiso 1 1 calc R
C36 C 0.4568(3) -0.1339(4) 0.52717(18) 0.0735(19) Uani 1 1 d .
H36 H 0.4628 -0.1862 0.5147 0.088 Uiso 1 1 calc R
C37 C 0.3067(2) 0.0634(3) 0.47269(16) 0.0489(14) Uani 1 1 d .
H37 H 0.3450 0.0474 0.4542 0.059 Uiso 1 1 calc R
C38 C 0.3035(2) 0.1559(3) 0.47414(16) 0.0522(15) Uani 1 1 d .
C39 C 0.3515(3) 0.2013(3) 0.50193(19) 0.0733(19) Uani 1 1 d .
H39 H 0.3857 0.1748 0.5213 0.088 Uiso 1 1 calc R
C40 C 0.3485(3) 0.2861(4) 0.5009(2) 0.101(2) Uani 1 1 d .
H40 H 0.3810 0.3168 0.5193 0.121 Uiso 1 1 calc R
C41 C 0.2968(4) 0.3259(4) 0.4723(2) 0.107(3) Uani 1 1 d .
H41 H 0.2929 0.3830 0.4720 0.128 Uiso 1 1 calc R
C42 C 0.2519(3) 0.2768(3) 0.4447(2) 0.0749(19) Uani 1 1 d .
H42 H 0.2177 0.3022 0.4247 0.090 Uiso 1 1 calc R
C43 C 0.2064(2) -0.0061(3) 0.49018(17) 0.0554(15) Uani 1 1 d .
H43 H 0.1828 0.0384 0.5058 0.066 Uiso 1 1 calc R
C44 C 0.1571(2) -0.0732(3) 0.47390(18) 0.0629(17) Uani 1 1 d .
C45 C 0.0866(3) -0.0620(4) 0.4739(2) 0.085(2) Uani 1 1 d .
H45 H 0.0687 -0.0116 0.4825 0.102 Uiso 1 1 calc R
C46 C 0.0439(3) -0.1265(4) 0.4610(3) 0.114(3) Uani 1 1 d .
H46 H -0.0034 -0.1205 0.4606 0.137 Uiso 1 1 calc R
C47 C 0.0718(3) -0.2001(4) 0.4486(3) 0.111(3) Uani 1 1 d .
H47 H 0.0440 -0.2441 0.4381 0.134 Uiso 1 1 calc R
C48 C 0.1422(3) -0.2072(4) 0.4521(2) 0.095(2) Uani 1 1 d .
H48 H 0.1614 -0.2586 0.4473 0.114 Uiso 1 1 calc R
C49 C 1.0929(3) 0.4596(4) 0.2544(2) 0.099(2) Uani 1 1 d .
H49 H 1.1290 0.4337 0.2723 0.119 Uiso 1 1 calc R
C50 C 1.0915(4) 0.4598(5) 0.2040(3) 0.130(3) Uani 1 1 d .
H50 H 1.1255 0.4330 0.1887 0.156 Uiso 1 1 calc R
C51 C 1.0390(4) 0.5000(5) 0.1777(3) 0.175(4) Uani 1 1 d .
H51 H 1.0388 0.5058 0.1447 0.210 Uiso 1 1 calc R
C52 C 0.9875(4) 0.5309(5) 0.2021(3) 0.171(4) Uani 1 1 d .
H52 H 0.9480 0.5511 0.1853 0.205 Uiso 1 1 calc R
C53 C 0.9931(3) 0.5324(4) 0.2504(3) 0.115(3) Uani 1 1 d .
C54 C 0.9342(7) 0.5943(16) 0.2613(4) 0.55(2) Uani 1 1 d .
H54A H 0.9472 0.6518 0.2591 0.654 Uiso 1 1 calc R
H54B H 0.8909 0.5838 0.2427 0.654 Uiso 1 1 calc R
C55 C 0.8906(3) 0.5103(2) 0.3194(3) 0.186(5) Uani 1 1 d D
H55 H 0.8488 0.5161 0.2977 0.223 Uiso 1 1 calc R
C56 C 0.9129(3) 0.4141(5) 0.3229(2) 0.109(3) Uani 1 1 d .
C57 C 0.8829(5) 0.3560(5) 0.2942(3) 0.170(4) Uani 1 1 d .
H57 H 0.8425 0.3698 0.2759 0.204 Uiso 1 1 calc R
C58 C 0.9080(6) 0.2771(6) 0.2900(4) 0.226(5) Uani 1 1 d .
H58 H 0.8840 0.2376 0.2712 0.271 Uiso 1 1 calc R
C59 C 0.9704(5) 0.2591(5) 0.3148(3) 0.169(4) Uani 1 1 d .
H59 H 0.9907 0.2076 0.3123 0.203 Uiso 1 1 calc R
C60 C 1.0024(3) 0.3211(4) 0.3440(2) 0.092(2) Uani 1 1 d .
H60 H 1.0439 0.3095 0.3614 0.111 Uiso 1 1 calc R
C61 C 0.9189(4) 0.6279(3) 0.36431(13) 0.266(5) Uani 1 1 d D
H61 H 0.8800 0.6655 0.3660 0.320 Uiso 1 1 calc R
C67 C 0.9406(3) 0.6542(2) 0.31755(19) 0.333(9) Uani 1 1 d D
H67 H 0.9067 0.6872 0.2982 0.400 Uiso 1 1 calc R

loop_
_atom_site_aniso_label
_atom_site_aniso_U_11
_atom_site_aniso_U_22
_atom_site_aniso_U_33
_atom_site_aniso_U_23
_atom_site_aniso_U_13
_atom_site_aniso_U_12
N17 0.083(3) 0.074(3) 0.118(4) 0.019(3) 0.025(3) 0.011(3)
C62 0.081(4) 0.056(4) 0.222(7) 0.001(4) 0.073(4) 0.010(3)
C63 0.145(7) 0.092(6) 0.278(11) -0.038(7) 0.066(7) -0.007(5)
C64 0.196(8) 0.098(6) 0.274(10) -0.054(6) 0.124(7) -0.027(6)
C65 0.254(10) 0.104(6) 0.108(6) -0.008(5) 0.046(6) -0.028(6)
C66 0.162(7) 0.079(5) 0.125(6) 0.009(5) 0.018(5) 0.001(5)
N7 0.104(4) 0.076(3) 0.116(4) 0.030(3) 0.029(3) 0.017(3)
C25 0.133(6) 0.118(6) 0.177(7) 0.053(5) 0.060(5) 0.017(5)
C26 0.324(9) 0.121(7) 0.311(9) 0.046(6) 0.247(6) 0.019(7)
C27 0.426(10) 0.148(8) 0.444(11) -0.077(8) 0.367(7) -0.093(8)
C28 0.185(7) 0.176(9) 0.215(8) -0.002(7) 0.129(6) -0.033(7)
C29 0.113(4) 0.097(4) 0.093(4) 0.039(4) 0.048(4) 0.003(4)
N18 0.184(5) 0.078(4) 0.147(5) 0.006(3) 0.080(4) -0.030(4)
C68 0.67(2) 0.010(3) 0.116(6) 0.004(4) 0.081(10) 0.014(7)
C69 1.21(5) 0.106(9) 0.227(14) 0.044(9) -0.12(2) 0.042(19)
C70 1.00(5) 0.117(9) 0.291(18) 0.059(10) 0.02(2) -0.128(17)
C71 0.652(15) 0.225(8) 0.123(6) -0.086(6) 0.175(8) -0.287(8)
C72 0.310(9) 0.238(9) 0.174(6) -0.113(6) 0.172(6) -0.161(7)
Cd1 0.03812(17) 0.0530(2) 0.0621(2) -0.01052(18) 0.00659(17) 0.00551(16)
Cd2 0.04496(18) 0.04635(19) 0.0533(2) -0.00264(17) 0.00861(16) 0.00432(16)
Cd3 0.0646(2) 0.0645(2) 0.0738(3) 0.0092(2) 0.0158(2) 0.0093(2)
Cd4 0.0514(2) 0.0581(2) 0.0552(2) 0.00007(19) 0.00114(18) 0.00583(18)
Cd5 0.03804(17) 0.04945(19) 0.0559(2) 0.00354(17) 0.00560(16) -0.00028(15)
Cd6 0.0740(3) 0.0682(3) 0.0693(3) 0.0076(2) -0.0048(2) -0.0091(2)
Cd7 0.0449(2) 0.0668(3) 0.1229(4) 0.0132(3) 0.0072(2) 0.01142(19)
Cl1 0.0417(6) 0.0545(7) 0.0737(8) -0.0149(6) 0.0128(6) -0.0014(5)
Cl2 0.0391(6) 0.0670(8) 0.1027(10) -0.0328(7) 0.0077(7) 0.0034(6)
Cl3 0.0743(8) 0.0637(8) 0.0575(8) 0.0066(7) 0.0186(7) 0.0153(7)
Cl4 0.1682(15) 0.0718(11) 0.1704(17) 0.0194(11) 0.0893(13) 0.0254(11)
Cl5 0.0509(6) 0.0477(6) 0.0479(7) -0.0004(6) -0.0009(6) 0.0034(5)
Cl6 0.0593(7) 0.0579(7) 0.0496(7) -0.0006(6) 0.0010(6) -0.0045(6)
Cl7 0.0442(6) 0.0650(8) 0.0713(8) -0.0114(7) 0.0069(6) 0.0029(6)
Cl8 0.0585(8) 0.0943(10) 0.0859(10) -0.0007(8) 0.0208(7) 0.0119(7)
Cl9 0.0422(6) 0.0643(8) 0.0678(8) 0.0139(7) 0.0080(6) 0.0044(6)
Cl10 0.0639(8) 0.0892(10) 0.0687(9) 0.0196(8) -0.0028(7) 0.0046(7)
Cl11 0.0801(9) 0.0728(9) 0.1006(11) -0.0068(9) 0.0092(9) -0.0036(8)
Cl12 0.0748(8) 0.0658(8) 0.0735(9) 0.0075(7) 0.0019(7) -0.0138(7)
Cl13 0.1227(13) 0.0974(12) 0.1009(12) 0.0344(10) -0.0241(11) 0.0062(10)
Cl14 0.0522(8) 0.0967(11) 0.1530(15) -0.0009(11) -0.0056(9) 0.0245(8)
O1 0.671(16) 0.183(8) 0.421(11) -0.002(8) -0.336(10) -0.040(10)
O2 0.70(2) 0.359(16) 0.430(17) -0.085(14) 0.192(17) -0.066(17)
N1 0.047(2) 0.056(2) 0.084(3) 0.013(2) 0.016(2) 0.0094(19)
N2 0.0338(18) 0.052(2) 0.051(2) 0.0131(19) 0.0027(17) 0.0066(17)
N3 0.041(2) 0.062(2) 0.067(3) 0.017(2) -0.009(2) -0.0114(19)
N4 0.043(2) 0.054(2) 0.053(2) 0.009(2) 0.0056(19) 0.0038(18)
N5 0.0266(17) 0.058(2) 0.057(2) -0.002(2) 0.0050(17) -0.0013(17)
N6 0.042(2) 0.048(2) 0.062(2) 0.009(2) 0.0069(19) -0.0019(17)
N8 0.044(2) 0.075(3) 0.059(3) 0.009(2) 0.004(2) 0.010(2)
N9 0.066(3) 0.067(3) 0.057(2) 0.003(2) 0.010(2) 0.016(2)
N10 0.049(2) 0.060(2) 0.048(2) -0.008(2) 0.0007(19) 0.0044(19)
N11 0.045(2) 0.059(2) 0.041(2) 0.0048(19) -0.0047(18) 0.0060(19)
N12 0.066(3) 0.062(3) 0.066(3) 0.003(2) 0.017(2) -0.003(2)
N13 0.048(2) 0.105(4) 0.107(4) 0.036(3) -0.007(3) 0.003(3)
N14 0.022(2) 0.084(4) 0.570(15) -0.016(7) 0.013(5) 0.027(3)
N15 0.067(3) 0.075(3) 0.106(4) 0.006(3) 0.002(3) 0.000(3)
N16 0.177(6) 0.95(2) 0.288(11) 0.273(12) 0.113(7) 0.323(8)
C1 0.068(3) 0.056(3) 0.132(5) 0.010(3) 0.036(3) 0.008(3)
C2 0.073(3) 0.068(4) 0.158(6) 0.022(4) 0.041(4) 0.027(3)
C3 0.084(4) 0.058(3) 0.103(4) 0.013(3) 0.020(3) 0.031(3)
C4 0.071(3) 0.041(3) 0.077(4) -0.002(3) 0.013(3) 0.007(2)
C5 0.054(3) 0.047(3) 0.056(3) 0.006(2) 0.001(2) 0.010(2)
C6 0.052(3) 0.047(3) 0.057(3) 0.023(2) 0.007(2) -0.001(2)
C7 0.045(2) 0.051(3) 0.047(3) 0.012(2) 0.008(2) 0.001(2)
C8 0.049(3) 0.049(3) 0.057(3) 0.006(2) -0.005(2) 0.003(2)
C9 0.077(4) 0.075(4) 0.073(4) 0.005(3) 0.012(3) -0.002(3)
C10 0.105(4) 0.079(4) 0.057(3) -0.014(3) -0.009(3) -0.009(4)
C11 0.081(4) 0.071(4) 0.091(4) 0.013(3) -0.020(3) -0.019(3)
C12 0.067(3) 0.075(4) 0.069(4) 0.007(3) 0.008(3) -0.016(3)
C13 0.033(2) 0.047(3) 0.065(3) 0.014(2) 0.002(2) -0.002(2)
C14 0.041(2) 0.046(3) 0.070(3) 0.016(2) 0.007(2) -0.003(2)
C15 0.049(3) 0.066(3) 0.101(4) 0.004(3) 0.016(3) -0.004(3)
C16 0.068(3) 0.051(3) 0.175(6) -0.011(4) 0.030(4) -0.012(3)
C17 0.096(4) 0.053(3) 0.137(5) -0.023(4) 0.026(4) 0.016(3)
C18 0.053(3) 0.060(3) 0.105(4) 0.003(3) 0.028(3) 0.007(3)
C19 0.043(2) 0.040(2) 0.054(3) 0.011(2) 0.003(2) -0.002(2)
C20 0.042(2) 0.048(3) 0.053(3) 0.007(2) 0.013(2) 0.008(2)
C21 0.061(3) 0.044(3) 0.061(3) -0.005(2) 0.010(3) -0.008(2)
C22 0.076(3) 0.064(3) 0.056(3) -0.011(3) 0.000(3) -0.011(3)
C23 0.069(3) 0.075(4) 0.051(3) 0.004(3) 0.010(3) 0.008(3)
C24 0.055(3) 0.074(3) 0.059(3) 0.025(3) 0.014(3) -0.007(3)
C30 0.076(3) 0.107(5) 0.056(3) 0.010(3) 0.026(3) 0.009(3)
C31 0.056(3) 0.080(4) 0.039(3) -0.004(3) 0.001(2) 0.012(3)
C32 0.052(3) 0.089(4) 0.040(3) 0.004(3) 0.003(2) 0.009(3)
C33 0.079(4) 0.099(4) 0.064(4) -0.004(3) -0.010(3) -0.001(3)
C34 0.060(3) 0.107(4) 0.070(4) 0.022(3) -0.009(3) -0.005(3)
C35 0.053(3) 0.097(4) 0.079(4) 0.008(3) 0.001(3) 0.016(3)
C36 0.074(3) 0.085(4) 0.063(3) 0.016(3) 0.014(3) 0.014(3)
C37 0.048(3) 0.051(3) 0.047(3) -0.006(2) 0.005(2) 0.006(2)
C38 0.056(3) 0.060(3) 0.041(3) -0.006(2) 0.005(2) -0.008(2)
C39 0.073(3) 0.081(4) 0.064(3) -0.006(3) -0.008(3) 0.009(3)
C40 0.130(5) 0.070(4) 0.095(5) -0.013(4) -0.028(4) -0.012(4)
C41 0.158(6) 0.042(3) 0.116(5) -0.008(4) -0.016(5) -0.011(4)
C42 0.102(4) 0.042(3) 0.080(4) -0.001(3) 0.000(3) 0.014(3)
C43 0.055(3) 0.059(3) 0.056(3) 0.003(2) 0.023(2) 0.006(2)
C44 0.058(3) 0.062(3) 0.070(3) 0.005(3) 0.016(3) 0.006(3)
C45 0.057(3) 0.081(4) 0.120(5) -0.001(4) 0.020(3) -0.007(3)
C46 0.060(3) 0.119(5) 0.167(7) 0.009(5) 0.032(4) -0.021(4)
C47 0.087(4) 0.097(5) 0.151(6) -0.013(5) 0.014(5) -0.022(4)
C48 0.100(4) 0.085(4) 0.101(5) 0.006(4) 0.010(4) -0.009(4)
C49 0.067(4) 0.135(6) 0.094(4) 0.037(4) -0.001(4) -0.011(4)
C50 0.132(6) 0.146(6) 0.111(6) 0.011(5) 0.004(5) -0.053(5)
C51 0.151(6) 0.250(8) 0.110(5) 0.080(5) -0.065(5) -0.115(5)
C52 0.110(5) 0.188(7) 0.200(7) 0.098(6) -0.080(5) -0.076(5)
C53 0.075(4) 0.120(5) 0.139(5) 0.064(4) -0.044(4) -0.030(4)
C54 0.198(13) 1.29(6) 0.146(10) 0.21(2) 0.027(10) 0.05(2)
C55 0.059(4) 0.140(7) 0.351(14) 0.004(8) -0.029(7) 0.049(4)
C56 0.071(4) 0.146(6) 0.106(5) 0.005(5) -0.020(4) -0.030(4)
C57 0.183(7) 0.143(7) 0.165(7) 0.003(6) -0.087(6) -0.025(6)
C58 0.286(10) 0.192(9) 0.177(8) -0.006(7) -0.106(7) -0.120(7)
C59 0.286(10) 0.081(5) 0.153(6) -0.059(5) 0.094(7) -0.031(6)
C60 0.088(4) 0.095(4) 0.095(4) 0.034(4) 0.020(4) 0.014(4)
C61 0.303(9) 0.084(6) 0.367(11) 0.026(7) -0.239(7) -0.030(6)
C67 0.281(12) 0.322(13) 0.40(2) 0.042(15) 0.024(14) 0.207(9)

loop_
_atom_type_symbol
_atom_type_description
_atom_type_scat_dispersion_real
_atom_type_scat_dispersion_imag
_atom_type_scat_source
C C 0.0033 0.0016 'International Tables Vol C Tables 4.2.6.8 and 6.1.1.4'
H H 0.0000 0.0000 'International Tables Vol C Tables 4.2.6.8 and 6.1.1.4'
Cd Cd -0.8075 1.2024 'International Tables Vol C Tables 4.2.6.8 and 6.1.1.4'
Cl Cl 0.1484 0.1585 'International Tables Vol C Tables 4.2.6.8 and 6.1.1.4'
N N 0.0061 0.0033 'International Tables Vol C Tables 4.2.6.8 and 6.1.1.4'
O O 0.0106 0.0060 'International Tables Vol C Tables 4.2.6.8 and 6.1.1.4'

loop_
_geom_angle_atom_site_label_1
_geom_angle_atom_site_label_2
_geom_angle_atom_site_label_3
_geom_angle
_geom_angle_site_symmetry_1
_geom_angle_site_symmetry_3
C62 N17 C66 120.0 . .
C62 N17 Cd7 114.71(15) . .
C66 N17 Cd7 124.99(15) . .
N17 C62 C63 120.0 . .
N17 C62 C61 114.0(4) . .
C63 C62 C61 124.6(3) . .
C64 C63 C62 120.0 . .
C64 C63 H63 120.0 . .
C62 C63 H63 120.0 . .
C63 C64 C65 120.0 . .
C63 C64 H64 120.0 . .
C65 C64 H64 120.0 . .
C66 C65 C64 120.0 . .
C66 C65 H65 120.0 . .
C64 C65 H65 120.0 . .
C65 C66 N17 120.0 . .
C65 C66 H66 120.0 . .
N17 C66 H66 120.0 . .
C25 N7 C29 120.0 . .
C25 N7 Cd3 113.99(19) . .
C29 N7 Cd3 111.52(19) . .
N7 C25 C26 120.0 . .
N7 C25 H25 120.0 . .
C26 C25 H25 120.0 . .
C27 C26 C25 120.0 . .
C27 C26 H26 120.0 . .
C25 C26 H26 120.0 . .
C26 C27 C28 120.0 . .
C26 C27 H27 120.0 . .
C28 C27 H27 120.0 . .
C29 C28 C27 120.0 . .
C29 C28 H28 120.0 . .
C27 C28 H28 120.0 . .
C28 C29 N7 120.0 . .
C28 C29 C30 123.4(3) . .
N7 C29 C30 116.6(3) . .
C68 N18 C72 120.0 . .
C68 N18 Cd7 116.8(2) . .
C72 N18 Cd7 122.8(2) . .
C69 C68 N18 120.0 . .
C69 C68 C67 122.5(3) . .
N18 C68 C67 116.5(3) . .
C70 C69 C68 120.0 . .
C70 C69 H69 120.0 . .
C68 C69 H69 120.0 . .
C69 C70 C71 120.0 . .
C69 C70 H70 120.0 . .
C71 C70 H70 120.0 . .
C72 C71 C70 120.0 . .
C72 C71 H71 120.0 . .
C70 C71 H71 120.0 . .
C71 C72 N18 120.0 . .
C71 C72 H72 120.0 . .
N18 C72 H72 120.0 . .
N6 Cd1 N3 137.39(13) 2_645 2_645
N6 Cd1 N1 88.85(13) 2_645 2_645
N3 Cd1 N1 97.08(14) 2_645 2_645
N6 Cd1 Cl2 121.22(10) 2_645 .
N3 Cd1 Cl2 101.14(10) 2_645 .
N1 Cd1 Cl2 88.64(9) 2_645 .
N6 Cd1 N2 71.79(12) 2_645 2_645
N3 Cd1 N2 71.15(12) 2_645 2_645
N1 Cd1 N2 69.28(12) 2_645 2_645
Cl2 Cd1 N2 154.88(8) . 2_645
N6 Cd1 Cl1 90.97(9) 2_645 .
N3 Cd1 Cl1 88.84(10) 2_645 .
N1 Cd1 Cl1 171.43(10) 2_645 .
Cl2 Cd1 Cl1 84.14(4) . .
N2 Cd1 Cl1 118.72(8) 2_645 .
Cl1 Cd2 Cl6 95.10(4) . .
Cl1 Cd2 Cl7 171.34(4) . .
Cl6 Cd2 Cl7 89.53(4) . .
Cl1 Cd2 Cl2 83.18(4) . .
Cl6 Cd2 Cl2 93.67(4) . .
Cl7 Cd2 Cl2 89.23(4) . .
Cl1 Cd2 Cl5 96.57(4) . .
Cl6 Cd2 Cl5 83.40(4) . .
Cl7 Cd2 Cl5 91.22(4) . .
Cl2 Cd2 Cl5 177.04(4) . .
Cl1 Cd2 Cl3 89.60(4) . .
Cl6 Cd2 Cl3 174.51(4) . .
Cl7 Cd2 Cl3 86.17(4) . .
Cl2 Cd2 Cl3 89.68(4) . .
Cl5 Cd2 Cl3 93.27(4) . .
N9 Cd3 N12 138.56(14) . .
N9 Cd3 N7 94.91(13) . .
N12 Cd3 N7 78.89(12) . .
N9 Cd3 Cl4 107.33(11) . .
N12 Cd3 Cl4 113.76(11) . .
N7 Cd3 Cl4 92.07(10) . .
N9 Cd3 N8 69.47(13) . .
N12 Cd3 N8 69.78(13) . .
N7 Cd3 N8 71.27(12) . .
Cl4 Cd3 N8 162.32(10) . .
N9 Cd3 Cl3 87.45(10) . .
N12 Cd3 Cl3 95.02(10) . .
N7 Cd3 Cl3 173.06(8) . .
Cl4 Cd3 Cl3 93.46(6) . .
N8 Cd3 Cl3 103.62(10) . .
N10 Cd4 Cl8 105.78(10) . .
N10 Cd4 Cl9 96.57(10) . .
Cl8 Cd4 Cl9 100.77(5) . .
N10 Cd4 Cl7 138.26(10) . .
Cl8 Cd4 Cl7 112.82(5) . .
Cl9 Cd4 Cl7 91.42(4) . .
N4 Cd5 Cl6 163.44(9) . .
N4 Cd5 Cl9 90.41(9) . .
Cl6 Cd5 Cl9 106.13(4) . .
N4 Cd5 Cl10 89.80(9) . .
Cl6 Cd5 Cl10 90.94(4) . .
Cl9 Cd5 Cl10 84.66(4) . .
N4 Cd5 Cl5 96.67(9) . .
Cl6 Cd5 Cl5 83.84(4) . .
Cl9 Cd5 Cl5 91.83(4) . .
Cl10 Cd5 Cl5 172.67(4) . .
Cl11 Cd6 Cl12 111.73(5) . .
Cl11 Cd6 Cl13 115.66(6) . .
Cl12 Cd6 Cl13 114.73(6) . .
Cl11 Cd6 Cl10 113.54(5) . .
Cl12 Cd6 Cl10 100.13(5) . .
Cl13 Cd6 Cl10 99.35(6) . .
N17 Cd7 N18 83.30(11) . .
N17 Cd7 N15 104.51(14) . .
N18 Cd7 N15 146.78(15) . .
N17 Cd7 N13 149.82(13) . .
N18 Cd7 N13 80.78(14) . .
N15 Cd7 N13 76.82(16) . .
N17 Cd7 Cl14 98.88(9) . .
N18 Cd7 Cl14 109.22(11) . .
N15 Cd7 Cl14 101.50(12) . .
N13 Cd7 Cl14 110.51(11) . .
N17 Cd7 N14 89.1(2) . .
N18 Cd7 N14 73.45(14) . .
N15 Cd7 N14 74.43(14) . .
N13 Cd7 N14 61.8(2) . .
Cl14 Cd7 N14 171.77(18) . .
Cd2 Cl1 Cd1 94.22(4) . .
Cd1 Cl2 Cd2 98.02(4) . .
Cd3 Cl3 Cd2 153.94(5) . .
Cd2 Cl5 Cd5 93.58(4) . .
Cd5 Cl6 Cd2 96.03(4) . .
Cd4 Cl7 Cd2 108.85(4) . .
Cd4 Cl9 Cd5 108.81(4) . .
Cd6 Cl10 Cd5 118.24(5) . .
C5 N1 C1 116.9(4) . .
C5 N1 Cd1 120.1(3) . 2_655
C1 N1 Cd1 122.4(3) . 2_655
C7 N2 C19 107.3(3) . .
C7 N2 C6 113.3(3) . .
C19 N2 C6 115.2(3) . .
C7 N2 Cd1 101.7(2) . 2_655
C19 N2 Cd1 107.6(2) . 2_655
C6 N2 Cd1 110.7(2) . 2_655
C8 N3 C12 118.1(4) . .
C8 N3 Cd1 119.3(3) . 2_655
C12 N3 Cd1 122.4(3) . 2_655
C14 N4 C18 117.6(4) . .
C14 N4 Cd5 118.2(3) . .
C18 N4 Cd5 123.9(3) . .
C13 N5 C19 107.0(3) . .
C13 N5 H5 126.5 . .
C19 N5 H5 126.5 . .
C24 N6 C20 117.2(4) . .
C24 N6 Cd1 121.8(3) . 2_655
C20 N6 Cd1 120.1(3) . 2_655
C31 N8 C43 104.8(4) . .
C31 N8 C30 113.0(4) . .
C43 N8 C30 114.6(4) . .
C31 N8 Cd3 108.7(3) . .
C43 N8 Cd3 104.8(3) . .
C30 N8 Cd3 110.4(3) . .
C32 N9 C36 117.1(4) . .
C32 N9 Cd3 121.7(3) . .
C36 N9 Cd3 120.6(3) . .
C42 N10 C38 119.3(4) . .
C42 N10 Cd4 120.7(3) . .
C38 N10 Cd4 119.9(3) . .
C37 N11 C43 105.6(3) . .
C37 N11 H11 127.2 . .
C43 N11 H11 127.2 . .
C44 N12 C48 118.5(5) . .
C44 N12 Cd3 118.3(3) . .
C48 N12 Cd3 120.9(4) . .
C49 N13 C53 118.2(6) . .
C49 N13 Cd7 125.5(4) . .
C53 N13 Cd7 116.0(4) . .
C55 N14 C54 119.0(10) . .
C55 N14 C67 130.5(6) . .
C54 N14 C67 80.0(11) . .
C55 N14 Cd7 100.0(5) . .
C54 N14 Cd7 128.0(7) . .
C67 N14 Cd7 100.7(4) . .
C60 N15 C56 119.7(5) . .
C60 N15 Cd7 121.3(4) . .
C56 N15 Cd7 113.4(4) . .
C55 N16 C61 105.7(5) . .
C55 N16 H16A 127.8 . .
C61 N16 H16A 126.6 . .
N1 C1 C2 122.8(5) . .
N1 C1 H1 118.6 . .
C2 C1 H1 118.6 . .
C3 C2 C1 120.0(6) . .
C3 C2 H2 120.0 . .
C1 C2 H2 120.0 . .
C2 C3 C4 118.4(5) . .
C2 C3 H3 120.8 . .
C4 C3 H3 120.8 . .
C3 C4 C5 119.5(5) . .
C3 C4 H4 120.3 . .
C5 C4 H4 120.3 . .
N1 C5 C4 122.2(4) . .
N1 C5 C6 118.6(4) . .
C4 C5 C6 118.9(4) . .
C5 C6 N2 114.1(4) . .
C5 C6 H6B 108.7 . .
N2 C6 H6B 108.7 . .
C5 C6 H6A 108.7 . .
N2 C6 H6A 108.7 . .
H6B C6 H6A 107.6 . .
N2 C7 C8 112.9(3) . .
N2 C7 C13 100.5(3) . .
C8 C7 C13 114.3(4) . .
N2 C7 H7 109.6 . .
C8 C7 H7 109.6 . .
C13 C7 H7 109.6 . .
N3 C8 C9 122.3(4) . .
N3 C8 C7 115.9(4) . .
C9 C8 C7 121.7(4) . .
C10 C9 C8 118.7(5) . .
C10 C9 H9 120.7 . .
C8 C9 H9 120.7 . .
C11 C10 C9 119.4(5) . .
C11 C10 H10 120.3 . .
C9 C10 H10 120.3 . .
C10 C11 C12 119.9(5) . .
C10 C11 H11A 120.1 . .
C12 C11 H11A 120.1 . .
N3 C12 C11 121.4(5) . .
N3 C12 H12 119.3 . .
C11 C12 H12 119.3 . .
N5 C13 C14 115.9(3) . .
N5 C13 C7 101.4(3) . .
C14 C13 C7 112.0(4) . .
N5 C13 H13 109.1 . .
C14 C13 H13 109.1 . .
C7 C13 H13 109.1 . .
N4 C14 C15 121.0(4) . .
N4 C14 C13 118.6(4) . .
C15 C14 C13 120.3(4) . .
C16 C15 C14 120.6(5) . .
C16 C15 H15 119.7 . .
C14 C15 H15 119.7 . .
C15 C16 C17 118.1(5) . .
C15 C16 H16 121.0 . .
C17 C16 H16 121.0 . .
C18 C17 C16 119.9(6) . .
C18 C17 H17 120.1 . .
C16 C17 H17 120.0 . .
N4 C18 C17 122.6(5) . .
N4 C18 H18 118.7 . .
C17 C18 H18 118.7 . .
N2 C19 N5 104.5(3) . .
N2 C19 C20 114.8(3) . .
N5 C19 C20 111.0(3) . .
N2 C19 H19 108.8 . .
N5 C19 H19 108.8 . .
C20 C19 H19 108.8 . .
N6 C20 C21 121.3(4) . .
N6 C20 C19 117.3(4) . .
C21 C20 C19 121.0(4) . .
C20 C21 C22 120.2(4) . .
C20 C21 H21 119.9 . .
C22 C21 H21 119.9 . .
C23 C22 C21 118.9(5) . .
C23 C22 H22 120.6 . .
C21 C22 H22 120.6 . .
C22 C23 C24 118.5(5) . .
C22 C23 H23 120.7 . .
C24 C23 H23 120.7 . .
N6 C24 C23 124.0(5) . .
N6 C24 H24 118.0 . .
C23 C24 H24 118.0 . .
C29 C30 N8 111.3(4) . .
C29 C30 H30A 109.4 . .
N8 C30 H30A 109.4 . .
C29 C30 H30B 109.4 . .
N8 C30 H30B 109.4 . .
H30A C30 H30B 108.0 . .
N8 C31 C32 108.5(4) . .
N8 C31 C37 103.3(3) . .
C32 C31 C37 115.4(4) . .
N8 C31 H31 109.8 . .
C32 C31 H31 109.8 . .
C37 C31 H31 109.8 . .
N9 C32 C33 121.3(5) . .
N9 C32 C31 116.5(4) . .
C33 C32 C31 122.1(5) . .
C34 C33 C32 121.1(6) . .
C34 C33 H33 119.5 . .
C32 C33 H33 119.5 . .
C35 C34 C33 117.4(5) . .
C35 C34 H34 121.3 . .
C33 C34 H34 121.3 . .
C36 C35 C34 120.5(5) . .
C36 C35 H35 119.7 . .
C34 C35 H35 119.7 . .
C35 C36 N9 122.6(5) . .
C35 C36 H36 118.7 . .
N9 C36 H36 118.7 . .
N11 C37 C38 112.7(4) . .
N11 C37 C31 105.9(4) . .
C38 C37 C31 113.1(4) . .
N11 C37 H37 108.3 . .
C38 C37 H37 108.3 . .
C31 C37 H37 108.3 . .
N10 C38 C39 120.3(4) . .
N10 C38 C37 118.1(4) . .
C39 C38 C37 121.4(4) . .
C40 C39 C38 119.7(5) . .
C40 C39 H39 120.2 . .
C38 C39 H39 120.1 . .
C39 C40 C41 120.3(6) . .
C39 C40 H40 119.8 . .
C41 C40 H40 119.9 . .
C42 C41 C40 116.8(5) . .
C42 C41 H41 121.6 . .
C40 C41 H41 121.6 . .
N10 C42 C41 123.5(5) . .
N10 C42 H42 118.2 . .
C41 C42 H42 118.3 . .
N11 C43 N8 101.5(3) . .
N11 C43 C44 112.0(4) . .
N8 C43 C44 110.4(4) . .
N11 C43 H43 110.9 . .
N8 C43 H43 110.9 . .
C44 C43 H43 110.9 . .
N12 C44 C45 121.9(5) . .
N12 C44 C43 116.8(4) . .
C45 C44 C43 121.2(5) . .
C46 C45 C44 118.9(6) . .
C46 C45 H45 120.6 . .
C44 C45 H45 120.6 . .
C45 C46 C47 119.2(6) . .
C45 C46 H46 120.4 . .
C47 C46 H46 120.4 . .
C46 C47 C48 118.1(6) . .
C46 C47 H47 120.9 . .
C48 C47 H47 120.9 . .
N12 C48 C47 123.0(6) . .
N12 C48 H48 118.5 . .
C47 C48 H48 118.5 . .
N13 C49 C50 121.3(6) . .
N13 C49 H49 119.4 . .
C50 C49 H49 119.4 . .
C51 C50 C49 119.2(7) . .
C51 C50 H50 120.4 . .
C49 C50 H50 120.4 . .
C52 C51 C50 117.2(7) . .
C52 C51 H51 121.4 . .
C50 C51 H51 121.4 . .
C53 C52 C51 120.6(7) . .
C53 C52 H52 119.7 . .
C51 C52 H52 119.7 . .
N13 C53 C52 122.9(7) . .
N13 C53 C54 134.6(7) . .
C52 C53 C54 101.9(7) . .
N14 C54 C53 89.9(12) . .
N14 C54 H54A 114.1 . .
C53 C54 H54A 113.8 . .
N14 C54 H54B 113.4 . .
C53 C54 H54B 113.4 . .
H54A C54 H54B 110.8 . .
N16 C55 N14 93.3(6) . .
N16 C55 C56 115.0(6) . .
N14 C55 C56 118.5(5) . .
N16 C55 H55 109.6 . .
N14 C55 H55 109.7 . .
C56 C55 H55 109.7 . .
C57 C56 N15 118.5(7) . .
C57 C56 C55 122.6(6) . .
N15 C56 C55 116.8(5) . .
C56 C57 C58 124.2(8) . .
C56 C57 H57 117.9 . .
C58 C57 H57 117.9 . .
C59 C58 C57 117.3(8) . .
C59 C58 H58 121.4 . .
C57 C58 H58 121.4 . .
C58 C59 C60 118.0(8) . .
C58 C59 H59 121.0 . .
C60 C59 H59 121.0 . .
N15 C60 C59 122.1(6) . .
N15 C60 H60 119.0 . .
C59 C60 H60 118.9 . .
N16 C61 C67 115.9(4) . .
N16 C61 C62 90.9(4) . .
C67 C61 C62 145.6(6) . .
N16 C61 H61 98.5 . .
C67 C61 H61 98.6 . .
C62 C61 H61 98.2 . .
C61 C67 N14 81.7(5) . .
C61 C67 C68 104.2(5) . .
N14 C67 C68 121.3(4) . .
C61 C67 H67 114.3 . .
N14 C67 H67 114.9 . .
C68 C67 H67 114.8 . .

loop_
_geom_bond_atom_site_label_1
_geom_bond_atom_site_label_2
_geom_bond_distance
_geom_bond_site_symmetry_2
N17 C62 1.3900 .
N17 C66 1.3900 .
N17 Cd7 2.334(3) .
C62 C63 1.3900 .
C62 C61 1.518(5) .
C63 C64 1.3900 .
C63 H63 0.9300 .
C64 C65 1.3900 .
C64 H64 0.9300 .
C65 C66 1.3900 .
C65 H65 0.9300 .
C66 H66 0.9300 .
N7 C25 1.3900 .
N7 C29 1.3900 .
N7 Cd3 2.442(3) .
C25 C26 1.3900 .
C25 H25 0.9300 .
C26 C27 1.3900 .
C26 H26 0.9300 .
C27 C28 1.3900 .
C27 H27 0.9300 .
C28 C29 1.3900 .
C28 H28 0.9300 .
C29 C30 1.453(7) .
N18 C68 1.3900 .
N18 C72 1.3900 .
N18 Cd7 2.310(4) .
C68 C69 1.3900 .
C68 C67 1.566(6) .
C69 C70 1.3900 .
C69 H69 0.9300 .
C70 C71 1.3900 .
C70 H70 0.9300 .
C71 C72 1.3900 .
C71 H71 0.9300 .
C72 H72 0.9300 .
Cd1 N6 2.299(4) 2_645
Cd1 N3 2.304(4) 2_645
Cd1 N1 2.411(4) 2_645
Cd1 Cl2 2.5150(12) .
Cd1 N2 2.547(3) 2_645
Cd1 Cl1 2.7049(12) .
Cd2 Cl1 2.6202(12) .
Cd2 Cl6 2.6298(12) .
Cd2 Cl7 2.6380(12) .
Cd2 Cl2 2.6527(13) .
Cd2 Cl5 2.6582(12) .
Cd2 Cl3 2.6994(13) .
Cd3 N9 2.293(4) .
Cd3 N12 2.356(4) .
Cd3 Cl4 2.4530(18) .
Cd3 N8 2.493(4) .
Cd3 Cl3 2.6982(14) .
Cd4 N10 2.311(4) .
Cd4 Cl8 2.4441(14) .
Cd4 Cl9 2.5612(13) .
Cd4 Cl7 2.5738(13) .
Cd5 N4 2.395(4) .
Cd5 Cl6 2.5949(13) .
Cd5 Cl9 2.5974(12) .
Cd5 Cl10 2.6499(14) .
Cd5 Cl5 2.6700(11) .
Cd6 Cl11 2.4409(16) .
Cd6 Cl12 2.4431(14) .
Cd6 Cl13 2.4505(17) .
Cd6 Cl10 2.5288(15) .
Cd7 N15 2.341(5) .
Cd7 N13 2.425(5) .
Cd7 Cl14 2.4340(16) .
Cd7 N14 2.629(7) .
N1 C5 1.338(6) .
N1 C1 1.347(6) .
N1 Cd1 2.411(4) 2_655
N2 C7 1.477(6) .
N2 C19 1.477(5) .
N2 C6 1.496(5) .
N2 Cd1 2.547(3) 2_655
N3 C8 1.323(6) .
N3 C12 1.369(6) .
N3 Cd1 2.304(4) 2_655
N4 C14 1.342(6) .
N4 C18 1.354(6) .
N5 C13 1.471(5) .
N5 C19 1.498(5) .
N5 H5 0.8600 .
N6 C24 1.343(6) .
N6 C20 1.360(6) .
N6 Cd1 2.299(4) 2_655
N8 C31 1.483(6) .
N8 C43 1.483(6) .
N8 C30 1.522(6) .
N9 C32 1.332(7) .
N9 C36 1.379(6) .
N10 C42 1.344(6) .
N10 C38 1.354(6) .
N11 C37 1.463(5) .
N11 C43 1.487(6) .
N11 H11 0.8600 .
N12 C44 1.318(6) .
N12 C48 1.326(7) .
N13 C49 1.326(8) .
N13 C53 1.327(7) .
N14 C55 1.318(7) .
N14 C54 1.398(16) .
N14 C67 1.473(5) .
N15 C60 1.347(7) .
N15 C56 1.369(7) .
N16 C55 1.437(11) .
N16 C61 1.484(9) .
N16 H16A 0.8600 .
C1 C2 1.374(8) .
C1 H1 0.9300 .
C2 C3 1.337(8) .
C2 H2 0.9300 .
C3 C4 1.378(7) .
C3 H3 0.9300 .
C4 C5 1.380(6) .
C4 H4 0.9300 .
C5 C6 1.486(6) .
C6 H6B 0.9700 .
C6 H6A 0.9700 .
C7 C8 1.520(6) .
C7 C13 1.537(6) .
C7 H7 0.9800 .
C8 C9 1.404(7) .
C9 C10 1.379(8) .
C9 H9 0.9300 .
C10 C11 1.346(8) .
C10 H10 0.9300 .
C11 C12 1.392(8) .
C11 H11A 0.9300 .
C12 H12 0.9300 .
C13 C14 1.493(6) .
C13 H13 0.9800 .
C14 C15 1.413(7) .
C15 C16 1.339(8) .
C15 H15 0.9300 .
C16 C17 1.386(8) .
C16 H16 0.9300 .
C17 C18 1.363(7) .
C17 H17 0.9300 .
C18 H18 0.9300 .
C19 C20 1.509(6) .
C19 H19 0.9800 .
C20 C21 1.373(6) .
C21 C22 1.380(7) .
C21 H21 0.9300 .
C22 C23 1.367(7) .
C22 H22 0.9300 .
C23 C24 1.368(7) .
C23 H23 0.9300 .
C24 H24 0.9300 .
C30 H30A 0.9700 .
C30 H30B 0.9700 .
C31 C32 1.548(7) .
C31 C37 1.555(6) .
C31 H31 0.9800 .
C32 C33 1.388(7) .
C33 C34 1.372(8) .
C33 H33 0.9300 .
C34 C35 1.365(8) .
C34 H34 0.9300 .
C35 C36 1.353(7) .
C35 H35 0.9300 .
C36 H36 0.9300 .
C37 C38 1.504(6) .
C37 H37 0.9800 .
C38 C39 1.380(7) .
C39 C40 1.379(8) .
C39 H39 0.9300 .
C40 C41 1.392(9) .
C40 H40 0.9300 .
C41 C42 1.375(8) .
C41 H41 0.9300 .
C42 H42 0.9300 .
C43 C44 1.500(7) .
C43 H43 0.9800 .
C44 C45 1.390(7) .
C45 C46 1.368(8) .
C45 H45 0.9300 .
C46 C47 1.371(9) .
C46 H46 0.9300 .
C47 C48 1.376(9) .
C47 H47 0.9300 .
C48 H48 0.9300 .
C49 C50 1.406(9) .
C49 H49 0.9300 .
C50 C51 1.375(10) .
C50 H50 0.9300 .
C51 C52 1.360(12) .
C51 H51 0.9300 .
C52 C53 1.346(11) .
C52 H52 0.9300 .
C53 C54 1.58(2) .
C54 H54A 0.9700 .
C54 H54B 0.9700 .
C55 C56 1.622(8) .
C55 H55 0.9800 .
C56 C57 1.343(10) .
C57 C58 1.382(13) .
C57 H57 0.9300 .
C58 C59 1.383(13) .
C58 H58 0.9300 .
C59 C60 1.409(10) .
C59 H59 0.9300 .
C60 H60 0.9300 .
C61 C67 1.472(6) .
C61 H61 0.9800 .
C67 H67 0.9800 .

loop_
_geom_hbond_atom_site_label_D
_geom_hbond_atom_site_label_H
_geom_hbond_atom_site_label_A
_geom_hbond_distance_DH
_geom_hbond_distance_HA
_geom_hbond_distance_DA
_geom_hbond_angle_DHA
_geom_hbond_site_symmetry_A
N11 H11 Cl7 0.86 2.48 3.336(4) 171.1 .
N5 H5 Cl10 0.86 2.87 3.705(3) 164.7 .
N16 H16A Cl11 0.86 2.96 3.415(7) 114.7 2_655

loop_
_geom_torsion_atom_site_label_1
_geom_torsion_atom_site_label_2
_geom_torsion_atom_site_label_3
_geom_torsion_atom_site_label_4
_geom_torsion
_geom_torsion_site_symmetry_1
C66 N17 C62 C63 0.0 .
Cd7 N17 C62 C63 -174.02(16) .
C66 N17 C62 C61 167.1(3) .
Cd7 N17 C62 C61 -6.9(3) .
N17 C62 C63 C64 0.0 .
C61 C62 C63 C64 -165.7(4) .
C62 C63 C64 C65 0.0 .
C63 C64 C65 C66 0.0 .
C64 C65 C66 N17 0.0 .
C62 N17 C66 C65 0.0 .
Cd7 N17 C66 C65 173.37(17) .
C29 N7 C25 C26 0.0 .
Cd3 N7 C25 C26 -136.10(19) .
N7 C25 C26 C27 0.0 .
C25 C26 C27 C28 0.0 .
C26 C27 C28 C29 0.0 .
C27 C28 C29 N7 0.0 .
C27 C28 C29 C30 -179.7(4) .
C25 N7 C29 C28 0.0 .
Cd3 N7 C29 C28 137.08(19) .
C25 N7 C29 C30 179.7(4) .
Cd3 N7 C29 C30 -43.2(4) .
C72 N18 C68 C69 0.0 .
Cd7 N18 C68 C69 173.21(19) .
C72 N18 C68 C67 168.9(5) .
Cd7 N18 C68 C67 -17.9(4) .
N18 C68 C69 C70 0.0 .
C67 C68 C69 C70 -168.2(5) .
C68 C69 C70 C71 0.0 .
C69 C70 C71 C72 0.0 .
C70 C71 C72 N18 0.0 .
C68 N18 C72 C71 0.0 .
Cd7 N18 C72 C71 -172.8(2) .
C25 N7 Cd3 N9 -136.76(19) .
C29 N7 Cd3 N9 83.44(19) .
C25 N7 Cd3 N12 84.6(2) .
C29 N7 Cd3 N12 -55.14(19) .
C25 N7 Cd3 Cl4 -29.17(18) .
C29 N7 Cd3 Cl4 -168.96(17) .
C25 N7 Cd3 N8 156.9(2) .
C29 N7 Cd3 N8 17.08(18) .
C25 N7 Cd3 Cl3 113.6(7) .
C29 N7 Cd3 Cl3 -26.2(8) .
C62 N17 Cd7 N18 69.58(17) .
C66 N17 Cd7 N18 -104.10(19) .
C62 N17 Cd7 N15 -77.53(18) .
C66 N17 Cd7 N15 108.80(19) .
C62 N17 Cd7 N13 11.1(3) .
C66 N17 Cd7 N13 -162.6(3) .
C62 N17 Cd7 Cl14 178.06(14) .
C66 N17 Cd7 Cl14 4.39(17) .
C62 N17 Cd7 N14 -3.86(17) .
C66 N17 Cd7 N14 -177.54(19) .
C68 N18 Cd7 N17 -65.8(2) .
C72 N18 Cd7 N17 107.1(3) .
C68 N18 Cd7 N15 40.5(3) .
C72 N18 Cd7 N15 -146.5(3) .
C68 N18 Cd7 N13 88.4(2) .
C72 N18 Cd7 N13 -98.6(3) .
C68 N18 Cd7 Cl14 -163.0(2) .
C72 N18 Cd7 Cl14 10.0(3) .
C68 N18 Cd7 N14 25.2(3) .
C72 N18 Cd7 N14 -161.8(3) .
Cl6 Cd2 Cl1 Cd1 -97.88(4) .
Cl7 Cd2 Cl1 Cd1 24.2(3) .
Cl2 Cd2 Cl1 Cd1 -4.78(4) .
Cl5 Cd2 Cl1 Cd1 178.20(4) .
Cl3 Cd2 Cl1 Cd1 84.95(4) .
N6 Cd1 Cl1 Cd2 -116.27(10) 2_645
N3 Cd1 Cl1 Cd2 106.35(9) 2_645
N1 Cd1 Cl1 Cd2 -27.6(7) 2_645
Cl2 Cd1 Cl1 Cd2 5.03(4) .
N2 Cd1 Cl1 Cd2 174.04(9) 2_645
N6 Cd1 Cl2 Cd2 82.57(11) 2_645
N3 Cd1 Cl2 Cd2 -92.66(10) 2_645
N1 Cd1 Cl2 Cd2 170.39(10) 2_645
N2 Cd1 Cl2 Cd2 -161.8(2) 2_645
Cl1 Cd1 Cl2 Cd2 -5.00(4) .
Cl1 Cd2 Cl2 Cd1 5.17(5) .
Cl6 Cd2 Cl2 Cd1 99.88(5) .
Cl7 Cd2 Cl2 Cd1 -170.64(5) .
Cl5 Cd2 Cl2 Cd1 90.6(7) .
Cl3 Cd2 Cl2 Cd1 -84.46(5) .
N9 Cd3 Cl3 Cd2 -122.13(16) .
N12 Cd3 Cl3 Cd2 16.41(16) .
N7 Cd3 Cl3 Cd2 -12.1(8) .
Cl4 Cd3 Cl3 Cd2 130.65(13) .
N8 Cd3 Cl3 Cd2 -53.97(15) .
Cl1 Cd2 Cl3 Cd3 -178.88(12) .
Cl6 Cd2 Cl3 Cd3 32.0(5) .
Cl7 Cd2 Cl3 Cd3 -6.45(12) .
Cl2 Cd2 Cl3 Cd3 -95.70(12) .
Cl5 Cd2 Cl3 Cd3 84.56(12) .
Cl1 Cd2 Cl5 Cd5 107.57(4) .
Cl6 Cd2 Cl5 Cd5 13.17(4) .
Cl7 Cd2 Cl5 Cd5 -76.22(4) .
Cl2 Cd2 Cl5 Cd5 22.5(7) .
Cl3 Cd2 Cl5 Cd5 -162.45(4) .
N4 Cd5 Cl5 Cd2 -176.68(9) .
Cl6 Cd5 Cl5 Cd2 -13.33(4) .
Cl9 Cd5 Cl5 Cd2 92.70(4) .
Cl10 Cd5 Cl5 Cd2 31.5(3) .
N4 Cd5 Cl6 Cd2 106.2(3) .
Cl9 Cd5 Cl6 Cd2 -76.60(4) .
Cl10 Cd5 Cl6 Cd2 -161.31(4) .
Cl5 Cd5 Cl6 Cd2 13.53(4) .
Cl1 Cd2 Cl6 Cd5 -109.65(4) .
Cl7 Cd2 Cl6 Cd5 77.68(4) .
Cl2 Cd2 Cl6 Cd5 166.88(4) .
Cl5 Cd2 Cl6 Cd5 -13.60(4) .
Cl3 Cd2 Cl6 Cd5 39.3(4) .
N10 Cd4 Cl7 Cd2 -20.62(16) .
Cl8 Cd4 Cl7 Cd2 -176.77(5) .
Cl9 Cd4 Cl7 Cd2 80.91(5) .
Cl1 Cd2 Cl7 Cd4 144.3(3) .
Cl6 Cd2 Cl7 Cd4 -93.20(5) .
Cl2 Cd2 Cl7 Cd4 173.12(5) .
Cl5 Cd2 Cl7 Cd4 -9.81(5) .
Cl3 Cd2 Cl7 Cd4 83.39(5) .
N10 Cd4 Cl9 Cd5 75.44(10) .
Cl8 Cd4 Cl9 Cd5 -177.07(5) .
Cl7 Cd4 Cl9 Cd5 -63.51(5) .
N4 Cd5 Cl9 Cd4 -109.18(9) .
Cl6 Cd5 Cl9 Cd4 71.62(5) .
Cl10 Cd5 Cl9 Cd4 161.06(5) .
Cl5 Cd5 Cl9 Cd4 -12.49(5) .
Cl11 Cd6 Cl10 Cd5 58.82(7) .
Cl12 Cd6 Cl10 Cd5 -60.38(7) .
Cl13 Cd6 Cl10 Cd5 -177.77(7) .
N4 Cd5 Cl10 Cd6 111.80(10) .
Cl6 Cd5 Cl10 Cd6 -51.66(6) .
Cl9 Cd5 Cl10 Cd6 -157.77(6) .
Cl5 Cd5 Cl10 Cd6 -96.1(3) .
Cl6 Cd5 N4 C14 -4.0(5) .
Cl9 Cd5 N4 C14 178.7(3) .
Cl10 Cd5 N4 C14 -96.6(3) .
Cl5 Cd5 N4 C14 86.8(3) .
Cl6 Cd5 N4 C18 169.9(3) .
Cl9 Cd5 N4 C18 -7.4(4) .
Cl10 Cd5 N4 C18 77.3(4) .
Cl5 Cd5 N4 C18 -99.3(4) .
N9 Cd3 N8 C31 29.3(3) .
N12 Cd3 N8 C31 -143.1(3) .
N7 Cd3 N8 C31 132.2(3) .
Cl4 Cd3 N8 C31 111.9(4) .
Cl3 Cd3 N8 C31 -52.7(3) .
N9 Cd3 N8 C43 140.9(3) .
N12 Cd3 N8 C43 -31.5(3) .
N7 Cd3 N8 C43 -116.2(3) .
Cl4 Cd3 N8 C43 -136.5(3) .
Cl3 Cd3 N8 C43 58.9(3) .
N9 Cd3 N8 C30 -95.2(3) .
N12 Cd3 N8 C30 92.4(3) .
N7 Cd3 N8 C30 7.7(3) .
Cl4 Cd3 N8 C30 -12.6(5) .
Cl3 Cd3 N8 C30 -177.2(3) .
N12 Cd3 N9 C32 -1.1(5) .
N7 Cd3 N9 C32 -79.8(4) .
Cl4 Cd3 N9 C32 -173.6(3) .
N8 Cd3 N9 C32 -11.9(4) .
Cl3 Cd3 N9 C32 93.6(4) .
N12 Cd3 N9 C36 170.6(3) .
N7 Cd3 N9 C36 91.8(4) .
Cl4 Cd3 N9 C36 -1.9(4) .
N8 Cd3 N9 C36 159.7(4) .
Cl3 Cd3 N9 C36 -94.7(4) .
Cl8 Cd4 N10 C42 -69.1(4) .
Cl9 Cd4 N10 C42 34.1(4) .
Cl7 Cd4 N10 C42 133.7(4) .
Cl8 Cd4 N10 C38 114.5(3) .
Cl9 Cd4 N10 C38 -142.3(3) .
Cl7 Cd4 N10 C38 -42.7(4) .
N9 Cd3 N12 C44 1.6(5) .
N7 Cd3 N12 C44 86.4(4) .
Cl4 Cd3 N12 C44 173.8(3) .
N8 Cd3 N12 C44 12.5(4) .
Cl3 Cd3 N12 C44 -90.2(4) .
N9 Cd3 N12 C48 -161.1(4) .
N7 Cd3 N12 C48 -76.3(4) .
Cl4 Cd3 N12 C48 11.0(5) .
N8 Cd3 N12 C48 -150.3(5) .
Cl3 Cd3 N12 C48 107.0(4) .
N17 Cd7 N13 C49 165.0(4) .
N18 Cd7 N13 C49 106.0(5) .
N15 Cd7 N13 C49 -98.7(5) .
Cl14 Cd7 N13 C49 -1.2(5) .
N14 Cd7 N13 C49 -177.9(5) .
N17 Cd7 N13 C53 -8.3(6) .
N18 Cd7 N13 C53 -67.4(4) .
N15 Cd7 N13 C53 87.9(4) .
Cl14 Cd7 N13 C53 -174.5(4) .
N14 Cd7 N13 C53 8.7(4) .
N17 Cd7 N14 C55 -78.6(5) .
N18 Cd7 N14 C55 -161.9(6) .
N15 Cd7 N14 C55 26.7(5) .
N13 Cd7 N14 C55 109.9(5) .
Cl14 Cd7 N14 C55 88.0(13) .
N17 Cd7 N14 C54 141.7(13) .
N18 Cd7 N14 C54 58.4(13) .
N15 Cd7 N14 C54 -113.0(14) .
N13 Cd7 N14 C54 -29.9(13) .
Cl14 Cd7 N14 C54 -51.7(16) .
N17 Cd7 N14 C67 56.1(4) .
N18 Cd7 N14 C67 -27.1(4) .
N15 Cd7 N14 C67 161.5(5) .
N13 Cd7 N14 C67 -115.4(5) .
Cl14 Cd7 N14 C67 -137.3(7) .
N17 Cd7 N15 C60 -127.5(4) .
N18 Cd7 N15 C60 132.5(4) .
N13 Cd7 N15 C60 83.6(5) .
Cl14 Cd7 N15 C60 -25.0(5) .
N14 Cd7 N15 C60 147.6(5) .
N17 Cd7 N15 C56 79.2(4) .
N18 Cd7 N15 C56 -20.9(6) .
N13 Cd7 N15 C56 -69.7(4) .
Cl14 Cd7 N15 C56 -178.4(4) .
N14 Cd7 N15 C56 -5.7(5) .
C5 N1 C1 C2 -1.0(8) .
Cd1 N1 C1 C2 -172.1(5) 2_655
N1 C1 C2 C3 -0.8(10) .
C1 C2 C3 C4 3.5(9) .
C2 C3 C4 C5 -4.5(8) .
C1 N1 C5 C4 -0.1(7) .
Cd1 N1 C5 C4 171.2(4) 2_655
C1 N1 C5 C6 173.3(4) .
Cd1 N1 C5 C6 -15.3(6) 2_655
C3 C4 C5 N1 2.9(8) .
C3 C4 C5 C6 -170.5(5) .
N1 C5 C6 N2 30.0(6) .
C4 C5 C6 N2 -156.3(4) .
C7 N2 C6 C5 -141.6(4) .
C19 N2 C6 C5 94.2(4) .
Cd1 N2 C6 C5 -28.1(4) 2_655
C19 N2 C7 C8 -159.2(4) .
C6 N2 C7 C8 72.4(4) .
Cd1 N2 C7 C8 -46.4(4) 2_655
C19 N2 C7 C13 -37.0(4) .
C6 N2 C7 C13 -165.3(3) .
Cd1 N2 C7 C13 75.8(3) 2_655
C12 N3 C8 C9 -3.3(7) .
Cd1 N3 C8 C9 171.3(4) 2_655
C12 N3 C8 C7 176.0(4) .
Cd1 N3 C8 C7 -9.4(5) 2_655
N2 C7 C8 N3 41.9(5) .
C13 C7 C8 N3 -72.2(5) .
N2 C7 C8 C9 -138.8(4) .
C13 C7 C8 C9 107.1(5) .
N3 C8 C9 C10 0.4(8) .
C7 C8 C9 C10 -178.8(5) .
C8 C9 C10 C11 3.8(8) .
C9 C10 C11 C12 -4.9(9) .
C8 N3 C12 C11 2.2(7) .
Cd1 N3 C12 C11 -172.3(4) 2_655
C10 C11 C12 N3 2.0(8) .
C19 N5 C13 C14 -156.0(4) .
C19 N5 C13 C7 -34.4(4) .
N2 C7 C13 N5 43.1(4) .
C8 C7 C13 N5 164.4(4) .
N2 C7 C13 C14 167.3(3) .
C8 C7 C13 C14 -71.5(5) .
C18 N4 C14 C15 0.4(7) .
Cd5 N4 C14 C15 174.7(4) .
C18 N4 C14 C13 176.1(4) .
Cd5 N4 C14 C13 -9.6(5) .
N5 C13 C14 N4 26.6(6) .
C7 C13 C14 N4 -89.1(5) .
N5 C13 C14 C15 -157.8(4) .
C7 C13 C14 C15 86.6(5) .
N4 C14 C15 C16 -0.8(8) .
C13 C14 C15 C16 -176.4(5) .
C14 C15 C16 C17 3.5(9) .
C15 C16 C17 C18 -5.9(10) .
C14 N4 C18 C17 -3.0(7) .
Cd5 N4 C18 C17 -176.9(4) .
C16 C17 C18 N4 5.8(9) .
C7 N2 C19 N5 16.4(4) .
C6 N2 C19 N5 143.7(3) .
Cd1 N2 C19 N5 -92.3(3) 2_655
C7 N2 C19 C20 138.2(4) .
C6 N2 C19 C20 -94.5(4) .
Cd1 N2 C19 C20 29.5(4) 2_655
C13 N5 C19 N2 12.2(4) .
C13 N5 C19 C20 -112.1(4) .
C24 N6 C20 C21 -0.5(6) .
Cd1 N6 C20 C21 -170.1(3) 2_655
C24 N6 C20 C19 -172.9(4) .
Cd1 N6 C20 C19 17.5(5) 2_655
N2 C19 C20 N6 -33.1(5) .
N5 C19 C20 N6 85.1(4) .
N2 C19 C20 C21 154.4(4) .
N5 C19 C20 C21 -87.4(5) .
N6 C20 C21 C22 0.5(7) .
C19 C20 C21 C22 172.7(4) .
C20 C21 C22 C23 -1.0(7) .
C21 C22 C23 C24 1.4(7) .
C20 N6 C24 C23 0.9(7) .
Cd1 N6 C24 C23 170.4(4) 2_655
C22 C23 C24 N6 -1.4(8) .
C28 C29 C30 N8 -129.0(3) .
N7 C29 C30 N8 51.3(5) .
C31 N8 C30 C29 -153.0(4) .
C43 N8 C30 C29 87.1(5) .
Cd3 N8 C30 C29 -31.0(5) .
C43 N8 C31 C32 -153.3(4) .
C30 N8 C31 C32 81.3(5) .
Cd3 N8 C31 C32 -41.7(4) .
C43 N8 C31 C37 -30.4(4) .
C30 N8 C31 C37 -155.8(4) .
Cd3 N8 C31 C37 81.3(3) .
C36 N9 C32 C33 -2.7(7) .
Cd3 N9 C32 C33 169.3(4) .
C36 N9 C32 C31 -179.6(4) .
Cd3 N9 C32 C31 -7.7(6) .
N8 C31 C32 N9 34.7(6) .
C37 C31 C32 N9 -80.5(6) .
N8 C31 C32 C33 -142.3(5) .
C37 C31 C32 C33 102.5(6) .
N9 C32 C33 C34 1.8(8) .
C31 C32 C33 C34 178.6(5) .
C32 C33 C34 C35 0.3(8) .
C33 C34 C35 C36 -1.5(9) .
C34 C35 C36 N9 0.6(9) .
C32 N9 C36 C35 1.5(8) .
Cd3 N9 C36 C35 -170.5(4) .
C43 N11 C37 C38 -103.4(4) .
C43 N11 C37 C31 20.8(4) .
N8 C31 C37 N11 5.8(5) .
C32 C31 C37 N11 124.0(4) .
N8 C31 C37 C38 129.7(4) .
C32 C31 C37 C38 -112.1(5) .
C42 N10 C38 C39 -2.8(7) .
Cd4 N10 C38 C39 173.7(4) .
C42 N10 C38 C37 -178.4(4) .
Cd4 N10 C38 C37 -2.0(5) .
N11 C37 C38 N10 -17.2(6) .
C31 C37 C38 N10 -137.3(4) .
N11 C37 C38 C39 167.2(4) .
C31 C37 C38 C39 47.1(6) .
N10 C38 C39 C40 1.9(8) .
C37 C38 C39 C40 177.4(5) .
C38 C39 C40 C41 0.8(9) .
C39 C40 C41 C42 -2.4(10) .
C38 N10 C42 C41 1.0(8) .
Cd4 N10 C42 C41 -175.4(5) .
C40 C41 C42 N10 1.5(10) .
C37 N11 C43 N8 -39.4(4) .
C37 N11 C43 C44 -157.3(4) .
C31 N8 C43 N11 43.4(4) .
C30 N8 C43 N11 167.8(4) .
Cd3 N8 C43 N11 -71.0(3) .
C31 N8 C43 C44 162.3(4) .
C30 N8 C43 C44 -73.3(5) .
Cd3 N8 C43 C44 47.9(4) .
C48 N12 C44 C45 -2.9(8) .
Cd3 N12 C44 C45 -166.0(4) .
C48 N12 C44 C43 173.5(5) .
Cd3 N12 C44 C43 10.4(6) .
N11 C43 C44 N12 70.5(5) .
N8 C43 C44 N12 -41.9(6) .
N11 C43 C44 C45 -113.1(5) .
N8 C43 C44 C45 134.5(5) .
N12 C44 C45 C46 -0.5(9) .
C43 C44 C45 C46 -176.8(6) .
C44 C45 C46 C47 0.2(10) .
C45 C46 C47 C48 3.4(11) .
C44 N12 C48 C47 6.8(9) .
Cd3 N12 C48 C47 169.5(5) .
C46 C47 C48 N12 -7.1(11) .
C53 N13 C49 C50 -0.3(9) .
Cd7 N13 C49 C50 -173.5(5) .
N13 C49 C50 C51 1.8(11) .
C49 C50 C51 C52 -6.2(12) .
C50 C51 C52 C53 9.5(12) .
C49 N13 C53 C52 3.7(10) .
Cd7 N13 C53 C52 177.6(6) .
C49 N13 C53 C54 -166.5(13) .
Cd7 N13 C53 C54 7.4(14) .
C51 C52 C53 N13 -8.6(12) .
C51 C52 C53 C54 164.3(11) .
C55 N14 C54 C53 -99.2(8) .
C67 N14 C54 C53 129.9(9) .
Cd7 N14 C54 C53 34.1(16) .
N13 C53 C54 N14 -26.0(18) .
C52 C53 C54 N14 162.4(9) .
C61 N16 C55 N14 8.6(6) .
C61 N16 C55 C56 132.2(6) .
C54 N14 C55 N16 -138.6(11) .
C67 N14 C55 N16 -36.4(10) .
Cd7 N14 C55 N16 77.0(4) .
C54 N14 C55 C56 100.6(12) .
C67 N14 C55 C56 -157.2(7) .
Cd7 N14 C55 C56 -43.8(8) .
C60 N15 C56 C57 -3.1(10) .
Cd7 N15 C56 C57 150.8(6) .
C60 N15 C56 C55 -167.3(6) .
Cd7 N15 C56 C55 -13.5(7) .
N16 C55 C56 C57 133.2(8) .
N14 C55 C56 C57 -117.9(9) .
N16 C55 C56 N15 -63.3(8) .
N14 C55 C56 N15 45.6(10) .
N15 C56 C57 C58 4.6(13) .
C55 C56 C57 C58 167.9(9) .
C56 C57 C58 C59 -4.3(16) .
C57 C58 C59 C60 2.5(14) .
C56 N15 C60 C59 1.6(10) .
Cd7 N15 C60 C59 -150.2(6) .
C58 C59 C60 N15 -1.3(12) .
C55 N16 C61 C67 13.6(8) .
C55 N16 C61 C62 -144.1(5) .
N17 C62 C61 N16 87.3(5) .
C63 C62 C61 N16 -106.2(4) .
N17 C62 C61 C67 -55.5(9) .
C63 C62 C61 C67 110.9(9) .
N16 C61 C67 N14 -25.0(6) .
C62 C61 C67 N14 112.9(9) .
N16 C61 C67 C68 -145.3(6) .
C62 C61 C67 C68 -7.4(10) .
C55 N14 C67 C61 41.5(10) .
C54 N14 C67 C61 161.2(7) .
Cd7 N14 C67 C61 -71.7(4) .
C55 N14 C67 C68 143.1(8) .
C54 N14 C67 C68 -97.2(8) .
Cd7 N14 C67 C68 29.9(7) .
C69 C68 C67 C61 -115.3(4) .
N18 C68 C67 C61 76.2(5) .
C69 C68 C67 N14 155.9(6) .
N18 C68 C67 N14 -12.7(8) .
